data_7208628
loop_
_publ_author_name
'Wu, Cheng-An'
'Chou, Ho-Hsiu'
'Shih, Cheng-Hung'
'Wu, Fang-Iy'
'Cheng, Chien-Hong'
'Huang, Heh-Lung'
'Chao, Teng-Chih'
'Tseng, Mei-Rurng'

_publ_section_title
;
 Synthesis and physical properties of meta-terphenyloxadiazole derivatives
 and their application as electron transporting materials for blue
 phosphorescent and fluorescent devices
;
_journal_issue 34
_journal_name_full 'Journal of Materials Chemistry'
_journal_page_first 17792
_journal_paper_doi 10.1039/c2jm33376g
_journal_volume 22
_journal_year 2012
_chemical_formula_sum 'C30 H30 N4 O2'
_chemical_formula_weight 478.58
_chemical_name_systematic
;
?
;
_space_group_IT_number 2
_symmetry_cell_setting triclinic
_symmetry_space_group_name_Hall '-P 1'
_symmetry_space_group_name_H-M 'P -1'
_atom_sites_solution_hydrogens geom
_atom_sites_solution_primary direct
_atom_sites_solution_secondary difmap
_audit_creation_method SHELXL-97
_cell_angle_alpha 105.015(2)
_cell_angle_beta 95.3130(10)
_cell_angle_gamma 90.2970(10)
_cell_formula_units_Z 2
_cell_length_a 8.9685(3)
_cell_length_b 10.0847(3)
_cell_length_c 14.7906(5)
_cell_measurement_reflns_used 8404
_cell_measurement_temperature 100(2)
_cell_measurement_theta_max 26.2944
_cell_measurement_theta_min 2.5736
_cell_volume 1285.91(7)
_computing_cell_refinement 'SAINT V7.34A (Bruker AXS, 2006)'
_computing_data_collection 'APEX2 (Bruker AXS, 2010)'
_computing_data_reduction 'SAINT V7.34A (Bruker AXS, 2006)'
_computing_molecular_graphics 'SHELXTL (Sheldrick, 2008)'
_computing_publication_material SHELXTL
_computing_structure_refinement 'SHELXL-97 (Sheldrick, 2008)'
_computing_structure_solution 'SHELXS-97 (Sheldrick, 2008)'
_diffrn_ambient_temperature 100(2)
_diffrn_detector_area_resol_mean 8.3333
_diffrn_measured_fraction_theta_full 0.993
_diffrn_measured_fraction_theta_max 0.993
_diffrn_measurement_device_type 'Bruker APEX-II CCD'
_diffrn_measurement_method '\f and \w scans'
_diffrn_radiation_monochromator graphite
_diffrn_radiation_source 'fine-focus sealed tube'
_diffrn_radiation_type MoK\a
_diffrn_radiation_wavelength 0.71073
_diffrn_reflns_av_R_equivalents 0.0267
_diffrn_reflns_av_sigmaI/netI 0.0241
_diffrn_reflns_limit_h_max 11
_diffrn_reflns_limit_h_min -11
_diffrn_reflns_limit_k_max 12
_diffrn_reflns_limit_k_min -12
_diffrn_reflns_limit_l_max 18
_diffrn_reflns_limit_l_min -15
_diffrn_reflns_number 22995
_diffrn_reflns_theta_full 26.42
_diffrn_reflns_theta_max 26.42
_diffrn_reflns_theta_min 2.09
_exptl_absorpt_coefficient_mu 0.079
_exptl_absorpt_correction_T_max 0.7454
_exptl_absorpt_correction_T_min 0.7012
_exptl_absorpt_correction_type multi-scan
_exptl_absorpt_process_details 'SADABS V2008/1 (Bruker AXS)'
_exptl_crystal_colour Colorless
_exptl_crystal_density_diffrn 1.236
_exptl_crystal_density_meas ?
_exptl_crystal_density_method 'not measured'
_exptl_crystal_description Lump
_exptl_crystal_F_000 508
_exptl_crystal_size_max 0.30
_exptl_crystal_size_mid 0.20
_exptl_crystal_size_min 0.12
_refine_diff_density_max 0.334
_refine_diff_density_min -0.246
_refine_diff_density_rms 0.083
_refine_ls_extinction_method none
_refine_ls_goodness_of_fit_ref 1.094
_refine_ls_hydrogen_treatment constr
_refine_ls_matrix_type full
_refine_ls_number_parameters 331
_refine_ls_number_reflns 5260
_refine_ls_number_restraints 0
_refine_ls_restrained_S_all 1.094
_refine_ls_R_factor_all 0.0456
_refine_ls_R_factor_gt 0.0369
_refine_ls_shift/su_max 0.001
_refine_ls_shift/su_mean 0.000
_refine_ls_structure_factor_coef Fsqd
_refine_ls_weighting_details 'calc w=1/[\s^2^(Fo^2^)+(0.0631P)^2^+0.3069P] where P=(Fo^2^+2Fc^2^)/3'
_refine_ls_weighting_scheme calc
_refine_ls_wR_factor_gt 0.0997
_refine_ls_wR_factor_ref 0.1152
_reflns_number_gt 4547
_reflns_number_total 5260
_reflns_threshold_expression >2sigma(I)
_cod_data_source_file c2jm33376g.txt
_cod_data_source_block 100335_0m
_cod_depositor_comments
;
The following automatic conversions were performed:

'_exptl_crystal_density_meas' value 'not measured' was changed to '?'
- the value is perceived as not measured.

Automatic conversion script
Id: cif_fix_values 3008 2015-01-20 13:52:24Z robertas 
;
_cod_database_code 7208628

loop_
_symmetry_equiv_pos_as_xyz
'x, y, z'
'-x, -y, -z'

loop_
_atom_site_label
_atom_site_type_symbol
_atom_site_fract_x
_atom_site_fract_y
_atom_site_fract_z
_atom_site_U_iso_or_equiv
_atom_site_adp_type
_atom_site_occupancy
_atom_site_symmetry_multiplicity
_atom_site_calc_flag
_atom_site_refinement_flags
C1 C 0.86382(13) 0.60716(13) 0.17961(9) 0.0181(3) Uani 1 1 d .
C2 C 0.86793(13) 0.75046(13) 0.20042(9) 0.0178(3) Uani 1 1 d .
H2 H 0.8271 0.7946 0.1546 0.021 Uiso 1 1 calc R
C3 C 0.93117(13) 0.82977(13) 0.28759(9) 0.0174(3) Uani 1 1 d .
C4 C 0.99604(13) 0.76281(13) 0.35268(9) 0.0189(3) Uani 1 1 d .
H4 H 1.0404 0.8154 0.4120 0.023 Uiso 1 1 calc R
C5 C 0.99629(14) 0.62047(13) 0.33159(9) 0.0203(3) Uani 1 1 d .
H5 H 1.0428 0.5763 0.3758 0.024 Uiso 1 1 calc R
C6 C 0.92868(14) 0.54262(13) 0.24589(9) 0.0196(3) Uani 1 1 d .
H6 H 0.9265 0.4452 0.2323 0.024 Uiso 1 1 calc R
C7 C 0.78650(14) 0.52416(13) 0.08906(9) 0.0187(3) Uani 1 1 d .
C8 C 0.68252(14) 0.42058(13) 0.08913(9) 0.0194(3) Uani 1 1 d .
H8 H 0.6639 0.4019 0.1469 0.023 Uiso 1 1 calc R
C9 C 0.60588(14) 0.34434(13) 0.00544(9) 0.0198(3) Uani 1 1 d .
C10 C 0.63507(15) 0.36959(14) -0.07988(9) 0.0228(3) Uani 1 1 d .
H10 H 0.5835 0.3177 -0.1372 0.027 Uiso 1 1 calc R
C11 C 0.73973(15) 0.47084(14) -0.08016(9) 0.0243(3) Uani 1 1 d .
H11 H 0.7612 0.4869 -0.1382 0.029 Uiso 1 1 calc R
C12 C 0.81373(15) 0.54936(13) 0.00350(9) 0.0219(3) Uani 1 1 d .
H12 H 0.8830 0.6204 0.0024 0.026 Uiso 1 1 calc R
C13 C 0.49343(14) 0.23923(13) 0.00590(9) 0.0192(3) Uani 1 1 d .
C14 C 0.34010(14) 0.12806(13) 0.06307(9) 0.0211(3) Uani 1 1 d .
C15 C 0.25291(14) 0.09825(14) 0.13788(10) 0.0241(3) Uani 1 1 d .
C16 C 0.14081(17) 0.21284(15) 0.16467(11) 0.0305(3) Uani 1 1 d .
H16A H 0.1954 0.3008 0.1914 0.046 Uiso 1 1 calc R
H16B H 0.0791 0.1932 0.2113 0.046 Uiso 1 1 calc R
H16C H 0.0763 0.2178 0.1085 0.046 Uiso 1 1 calc R
C17 C 0.16790(17) -0.03917(15) 0.09855(12) 0.0344(4) Uani 1 1 d .
H17A H 0.1043 -0.0368 0.0415 0.052 Uiso 1 1 calc R
H17B H 0.1053 -0.0561 0.1455 0.052 Uiso 1 1 calc R
H17C H 0.2395 -0.1129 0.0834 0.052 Uiso 1 1 calc R
C18 C 0.35992(17) 0.09470(18) 0.22433(11) 0.0353(4) Uani 1 1 d .
H18A H 0.4353 0.0254 0.2058 0.053 Uiso 1 1 calc R
H18B H 0.3031 0.0714 0.2719 0.053 Uiso 1 1 calc R
H18C H 0.4097 0.1850 0.2505 0.053 Uiso 1 1 calc R
C19 C 0.92476(13) 0.98222(13) 0.31299(8) 0.0173(3) Uani 1 1 d .
C20 C 1.03919(13) 1.06231(13) 0.37274(8) 0.0180(3) Uani 1 1 d .
H20 H 1.1233 1.0192 0.3954 0.022 Uiso 1 1 calc R
C21 C 1.03170(13) 1.20529(13) 0.39974(8) 0.0179(3) Uani 1 1 d .
C22 C 0.90718(14) 1.26944(13) 0.36855(9) 0.0197(3) Uani 1 1 d .
H22 H 0.8997 1.3664 0.3888 0.024 Uiso 1 1 calc R
C23 C 0.79436(14) 1.19025(13) 0.30765(9) 0.0211(3) Uani 1 1 d .
H23 H 0.7103 1.2336 0.2851 0.025 Uiso 1 1 calc R
C24 C 0.80295(14) 1.04814(13) 0.27920(9) 0.0199(3) Uani 1 1 d .
H24 H 0.7257 0.9953 0.2366 0.024 Uiso 1 1 calc R
C25 C 1.15526(13) 1.28877(13) 0.45924(8) 0.0178(3) Uani 1 1 d .
C26 C 1.36021(14) 1.33106(13) 0.54857(9) 0.0190(3) Uani 1 1 d .
C27 C 1.50361(14) 1.29804(14) 0.59722(9) 0.0221(3) Uani 1 1 d .
C28 C 1.60606(15) 1.23390(16) 0.52089(10) 0.0305(3) Uani 1 1 d .
H28A H 1.5563 1.1516 0.4781 0.046 Uiso 1 1 calc R
H28B H 1.7003 1.2088 0.5504 0.046 Uiso 1 1 calc R
H28C H 1.6270 1.3004 0.4854 0.046 Uiso 1 1 calc R
C29 C 1.57623(16) 1.43072(15) 0.66151(10) 0.0287(3) Uani 1 1 d .
H29A H 1.5934 1.4957 0.6242 0.043 Uiso 1 1 calc R
H29B H 1.6721 1.4104 0.6918 0.043 Uiso 1 1 calc R
H29C H 1.5097 1.4711 0.7097 0.043 Uiso 1 1 calc R
C30 C 1.47086(16) 1.19605(16) 0.65459(11) 0.0308(3) Uani 1 1 d .
H30A H 1.4055 1.2383 0.7030 0.046 Uiso 1 1 calc R
H30B H 1.5651 1.1718 0.6846 0.046 Uiso 1 1 calc R
H30C H 1.4211 1.1130 0.6128 0.046 Uiso 1 1 calc R
N1 N 0.42896(12) 0.14687(11) -0.06427(8) 0.0226(2) Uani 1 1 d .
N2 N 0.32724(12) 0.07332(12) -0.02628(8) 0.0238(3) Uani 1 1 d .
N3 N 1.17428(12) 1.42027(11) 0.48359(8) 0.0220(2) Uani 1 1 d .
N4 N 1.30950(12) 1.44801(11) 0.54334(8) 0.0228(2) Uani 1 1 d .
O1 O 0.44451(10) 0.23401(9) 0.08961(6) 0.0211(2) Uani 1 1 d .
O2 O 1.26886(9) 1.22355(9) 0.49673(6) 0.0189(2) Uani 1 1 d .

loop_
_atom_site_aniso_label
_atom_site_aniso_U_11
_atom_site_aniso_U_22
_atom_site_aniso_U_33
_atom_site_aniso_U_23
_atom_site_aniso_U_13
_atom_site_aniso_U_12
C1 0.0172(6) 0.0192(6) 0.0183(6) 0.0049(5) 0.0031(5) 0.0004(5)
C2 0.0156(6) 0.0197(6) 0.0195(6) 0.0081(5) 0.0003(5) 0.0011(5)
C3 0.0140(5) 0.0186(6) 0.0198(6) 0.0058(5) 0.0016(5) -0.0007(5)
C4 0.0163(6) 0.0215(7) 0.0188(6) 0.0060(5) -0.0007(5) -0.0024(5)
C5 0.0187(6) 0.0228(7) 0.0221(6) 0.0111(5) 0.0004(5) 0.0008(5)
C6 0.0210(6) 0.0165(6) 0.0226(6) 0.0068(5) 0.0034(5) 0.0012(5)
C7 0.0203(6) 0.0158(6) 0.0198(6) 0.0040(5) 0.0015(5) 0.0042(5)
C8 0.0217(6) 0.0191(6) 0.0180(6) 0.0051(5) 0.0036(5) 0.0027(5)
C9 0.0201(6) 0.0173(6) 0.0218(6) 0.0046(5) 0.0024(5) 0.0034(5)
C10 0.0275(7) 0.0219(7) 0.0177(6) 0.0038(5) -0.0001(5) 0.0016(5)
C11 0.0319(7) 0.0237(7) 0.0187(6) 0.0074(5) 0.0034(5) 0.0012(6)
C12 0.0240(6) 0.0198(7) 0.0232(7) 0.0079(5) 0.0025(5) 0.0008(5)
C13 0.0201(6) 0.0200(6) 0.0179(6) 0.0056(5) 0.0019(5) 0.0040(5)
C14 0.0186(6) 0.0184(6) 0.0261(7) 0.0065(5) -0.0003(5) 0.0016(5)
C15 0.0220(6) 0.0246(7) 0.0282(7) 0.0101(6) 0.0053(5) 0.0023(5)
C16 0.0329(8) 0.0276(8) 0.0353(8) 0.0123(6) 0.0134(6) 0.0077(6)
C17 0.0333(8) 0.0254(8) 0.0460(9) 0.0091(7) 0.0126(7) -0.0011(6)
C18 0.0285(7) 0.0527(10) 0.0324(8) 0.0232(7) 0.0067(6) 0.0031(7)
C19 0.0183(6) 0.0184(6) 0.0160(6) 0.0054(5) 0.0027(5) -0.0001(5)
C20 0.0176(6) 0.0197(6) 0.0178(6) 0.0070(5) 0.0010(5) 0.0013(5)
C21 0.0197(6) 0.0190(6) 0.0156(6) 0.0052(5) 0.0031(5) -0.0007(5)
C22 0.0228(6) 0.0171(6) 0.0200(6) 0.0053(5) 0.0044(5) 0.0022(5)
C23 0.0188(6) 0.0221(7) 0.0235(6) 0.0084(5) 0.0011(5) 0.0035(5)
C24 0.0176(6) 0.0217(7) 0.0200(6) 0.0056(5) -0.0008(5) -0.0013(5)
C25 0.0186(6) 0.0187(6) 0.0168(6) 0.0054(5) 0.0030(5) 0.0021(5)
C26 0.0198(6) 0.0192(6) 0.0170(6) 0.0026(5) 0.0026(5) -0.0031(5)
C27 0.0193(6) 0.0251(7) 0.0212(6) 0.0054(5) -0.0002(5) -0.0010(5)
C28 0.0219(7) 0.0365(8) 0.0293(7) 0.0021(6) 0.0015(6) 0.0034(6)
C29 0.0252(7) 0.0328(8) 0.0241(7) 0.0023(6) -0.0033(6) -0.0058(6)
C30 0.0291(7) 0.0345(8) 0.0310(8) 0.0151(6) -0.0046(6) -0.0021(6)
N1 0.0230(5) 0.0225(6) 0.0214(6) 0.0051(5) -0.0001(4) -0.0020(4)
N2 0.0226(6) 0.0240(6) 0.0244(6) 0.0063(5) -0.0001(4) -0.0017(4)
N3 0.0203(5) 0.0197(6) 0.0250(6) 0.0052(5) -0.0016(4) -0.0021(4)
N4 0.0206(5) 0.0208(6) 0.0251(6) 0.0035(5) -0.0007(4) -0.0021(4)
O1 0.0230(5) 0.0206(5) 0.0192(4) 0.0042(4) 0.0024(4) -0.0016(4)
O2 0.0190(4) 0.0167(4) 0.0198(4) 0.0039(3) -0.0021(3) -0.0013(3)

loop_
_atom_type_symbol
_atom_type_description
_atom_type_scat_dispersion_real
_atom_type_scat_dispersion_imag
_atom_type_scat_source
C C 0.0033 0.0016 'International Tables Vol C Tables 4.2.6.8 and 6.1.1.4'
H H 0.0000 0.0000 'International Tables Vol C Tables 4.2.6.8 and 6.1.1.4'
N N 0.0061 0.0033 'International Tables Vol C Tables 4.2.6.8 and 6.1.1.4'
O O 0.0106 0.0060 'International Tables Vol C Tables 4.2.6.8 and 6.1.1.4'

loop_
_geom_angle_atom_site_label_1
_geom_angle_atom_site_label_2
_geom_angle_atom_site_label_3
_geom_angle
C2 C1 C6 119.35(11)
C2 C1 C7 120.31(11)
C6 C1 C7 120.30(11)
C3 C2 C1 120.92(11)
C3 C2 H2 119.5
C1 C2 H2 119.5
C2 C3 C4 118.65(11)
C2 C3 C19 121.10(11)
C4 C3 C19 120.21(11)
C5 C4 C3 120.81(12)
C5 C4 H4 119.6
C3 C4 H4 119.6
C4 C5 C6 120.03(11)
C4 C5 H5 120.0
C6 C5 H5 120.0
C5 C6 C1 120.18(12)
C5 C6 H6 119.9
C1 C6 H6 119.9
C12 C7 C8 118.94(11)
C12 C7 C1 121.23(11)
C8 C7 C1 119.82(11)
C9 C8 C7 120.72(11)
C9 C8 H8 119.6
C7 C8 H8 119.6
C8 C9 C10 119.84(12)
C8 C9 C13 120.68(11)
C10 C9 C13 119.47(11)
C11 C10 C9 119.48(12)
C11 C10 H10 120.3
C9 C10 H10 120.3
C10 C11 C12 120.78(12)
C10 C11 H11 119.6
C12 C11 H11 119.6
C11 C12 C7 120.21(12)
C11 C12 H12 119.9
C7 C12 H12 119.9
N1 C13 O1 112.60(11)
N1 C13 C9 128.62(12)
O1 C13 C9 118.78(11)
N2 C14 O1 112.41(11)
N2 C14 C15 129.77(12)
O1 C14 C15 117.70(11)
C14 C15 C17 109.10(11)
C14 C15 C16 107.99(11)
C17 C15 C16 109.41(11)
C14 C15 C18 109.80(11)
C17 C15 C18 110.59(12)
C16 C15 C18 109.90(12)
C15 C16 H16A 109.5
C15 C16 H16B 109.5
H16A C16 H16B 109.5
C15 C16 H16C 109.5
H16A C16 H16C 109.5
H16B C16 H16C 109.5
C15 C17 H17A 109.5
C15 C17 H17B 109.5
H17A C17 H17B 109.5
C15 C17 H17C 109.5
H17A C17 H17C 109.5
H17B C17 H17C 109.5
C15 C18 H18A 109.5
C15 C18 H18B 109.5
H18A C18 H18B 109.5
C15 C18 H18C 109.5
H18A C18 H18C 109.5
H18B C18 H18C 109.5
C20 C19 C24 118.64(11)
C20 C19 C3 120.29(11)
C24 C19 C3 121.06(11)
C19 C20 C21 120.76(11)
C19 C20 H20 119.6
C21 C20 H20 119.6
C22 C21 C20 120.07(11)
C22 C21 C25 119.57(11)
C20 C21 C25 120.34(11)
C23 C22 C21 119.31(12)
C23 C22 H22 120.3
C21 C22 H22 120.3
C22 C23 C24 120.70(12)
C22 C23 H23 119.7
C24 C23 H23 119.7
C23 C24 C19 120.45(11)
C23 C24 H24 119.8
C19 C24 H24 119.8
N3 C25 O2 112.63(10)
N3 C25 C21 128.93(11)
O2 C25 C21 118.44(10)
N4 C26 O2 112.37(11)
N4 C26 C27 129.73(12)
O2 C26 C27 117.80(11)
C26 C27 C29 109.00(11)
C26 C27 C28 107.40(10)
C29 C27 C28 110.12(11)
C26 C27 C30 109.44(11)
C29 C27 C30 110.47(11)
C28 C27 C30 110.35(12)
C27 C28 H28A 109.5
C27 C28 H28B 109.5
H28A C28 H28B 109.5
C27 C28 H28C 109.5
H28A C28 H28C 109.5
H28B C28 H28C 109.5
C27 C29 H29A 109.5
C27 C29 H29B 109.5
H29A C29 H29B 109.5
C27 C29 H29C 109.5
H29A C29 H29C 109.5
H29B C29 H29C 109.5
C27 C30 H30A 109.5
C27 C30 H30B 109.5
H30A C30 H30B 109.5
C27 C30 H30C 109.5
H30A C30 H30C 109.5
H30B C30 H30C 109.5
C13 N1 N2 106.14(10)
C14 N2 N1 106.26(10)
C25 N3 N4 106.05(10)
C26 N4 N3 106.48(10)
C13 O1 C14 102.58(10)
C25 O2 C26 102.46(9)

loop_
_geom_bond_atom_site_label_1
_geom_bond_atom_site_label_2
_geom_bond_distance
C1 C2 1.3969(17)
C1 C6 1.3972(17)
C1 C7 1.4887(17)
C2 C3 1.3961(17)
C2 H2 0.9500
C3 C4 1.3995(17)
C3 C19 1.4879(17)
C4 C5 1.3878(18)
C4 H4 0.9500
C5 C6 1.3884(18)
C5 H5 0.9500
C6 H6 0.9500
C7 C12 1.3960(17)
C7 C8 1.3969(17)
C8 C9 1.3927(18)
C8 H8 0.9500
C9 C10 1.3975(18)
C9 C13 1.4611(17)
C10 C11 1.3845(19)
C10 H10 0.9500
C11 C12 1.3905(18)
C11 H11 0.9500
C12 H12 0.9500
C13 N1 1.2889(17)
C13 O1 1.3646(15)
C14 N2 1.2875(17)
C14 O1 1.3700(15)
C14 C15 1.5021(18)
C15 C17 1.5263(19)
C15 C16 1.5335(19)
C15 C18 1.5342(19)
C16 H16A 0.9800
C16 H16B 0.9800
C16 H16C 0.9800
C17 H17A 0.9800
C17 H17B 0.9800
C17 H17C 0.9800
C18 H18A 0.9800
C18 H18B 0.9800
C18 H18C 0.9800
C19 C20 1.3930(17)
C19 C24 1.4013(17)
C20 C21 1.3967(18)
C20 H20 0.9500
C21 C22 1.3947(17)
C21 C25 1.4619(17)
C22 C23 1.3867(18)
C22 H22 0.9500
C23 C24 1.3898(18)
C23 H23 0.9500
C24 H24 0.9500
C25 N3 1.2870(16)
C25 O2 1.3672(15)
C26 N4 1.2846(17)
C26 O2 1.3705(15)
C26 C27 1.4966(17)
C27 C29 1.5283(19)
C27 C28 1.5353(19)
C27 C30 1.5361(18)
C28 H28A 0.9800
C28 H28B 0.9800
C28 H28C 0.9800
C29 H29A 0.9800
C29 H29B 0.9800
C29 H29C 0.9800
C30 H30A 0.9800
C30 H30B 0.9800
C30 H30C 0.9800
N1 N2 1.4150(15)
N3 N4 1.4141(15)
